data_4314703
loop_
_publ_author_name
'Lin-Hua Xie'
'Jian-Bin Lin'
'Xiao-Min Liu'
'Yu Wang'
'Wei-Xiong Zhang'
'Jie-Peng Zhang'
'Xiao-Ming Chen'

_publ_section_title
;
 Porous Coordination Polymer with Flexibility Imparted by Coordinatively
 Changeable Lithium Ions on the Pore Surface
;
_journal_name_full 'Inorganic Chemistry'
_journal_page_first 1158
_journal_page_last 1165
_journal_paper_doi 10.1021/ic902077j
_journal_volume 49
_journal_year 2010
_chemical_formula_sum 'C9 H3 Li N0 O6 Zn'
_chemical_formula_weight 279.42
_chemical_name_systematic
; 
 ? 
;
_space_group_IT_number 92
_symmetry_cell_setting tetragonal
_symmetry_space_group_name_Hall 'P 4abw 2nw'
_symmetry_space_group_name_H-M 'P 41 21 2'
_atom_sites_solution_hydrogens geom
_atom_sites_solution_primary direct
_atom_sites_solution_secondary difmap
_audit_creation_method SHELXL-97
_cell_angle_alpha 90.00
_cell_angle_beta 90.00
_cell_angle_gamma 90.00
_cell_formula_units_Z 8
_cell_length_a 16.3514(6)
_cell_length_b 16.3514(6)
_cell_length_c 11.2764(8)
_cell_measurement_temperature 103(2)
_cell_volume 3015.0(3)
_computing_cell_refinement 'Bruker SMART'
_computing_data_collection 'Bruker SMART'
_computing_data_reduction 'Bruker SAINT'
_computing_molecular_graphics 'Bruker SHELXTL'
_computing_publication_material 'Bruker SHELXTL'
_computing_structure_refinement 'SHELXL-97 (Sheldrick, 1997)'
_computing_structure_solution 'SHELXS-97 (Sheldrick, 1990)'
_diffrn_ambient_temperature 103(2)
_diffrn_measured_fraction_theta_full 0.987
_diffrn_measured_fraction_theta_max 0.987
_diffrn_measurement_device_type 'Bruker Apex CCD area-detector'
_diffrn_measurement_method 'phi and omega scans'
_diffrn_radiation_monochromator graphite
_diffrn_radiation_source 'fine-focus sealed tube'
_diffrn_radiation_type MoK\a
_diffrn_radiation_wavelength 0.71073
_diffrn_reflns_av_R_equivalents 0.0507
_diffrn_reflns_av_sigmaI/netI 0.0478
_diffrn_reflns_limit_h_max 15
_diffrn_reflns_limit_h_min -20
_diffrn_reflns_limit_k_max 20
_diffrn_reflns_limit_k_min -20
_diffrn_reflns_limit_l_max 4
_diffrn_reflns_limit_l_min -13
_diffrn_reflns_number 12084
_diffrn_reflns_theta_full 26.37
_diffrn_reflns_theta_max 26.37
_diffrn_reflns_theta_min 1.76
_exptl_absorpt_coefficient_mu 1.635
_exptl_absorpt_correction_T_max 0.7799
_exptl_absorpt_correction_T_min 0.7464
_exptl_absorpt_correction_type none
_exptl_crystal_colour colorless
_exptl_crystal_density_diffrn 1.231
_exptl_crystal_density_method 'not measured'
_exptl_crystal_description block
_exptl_crystal_F_000 1104
_exptl_crystal_size_max 0.19
_exptl_crystal_size_mid 0.18
_exptl_crystal_size_min 0.16
_refine_diff_density_max 0.383
_refine_diff_density_min -0.418
_refine_diff_density_rms 0.080
_refine_ls_abs_structure_details 'Flack H D (1983), Acta Cryst. A39, 876-881'
_refine_ls_abs_structure_Flack -0.002(16)
_refine_ls_extinction_method none
_refine_ls_goodness_of_fit_ref 1.060
_refine_ls_hydrogen_treatment constr
_refine_ls_matrix_type full
_refine_ls_number_parameters 157
_refine_ls_number_reflns 3038
_refine_ls_number_restraints 0
_refine_ls_restrained_S_all 1.060
_refine_ls_R_factor_all 0.0377
_refine_ls_R_factor_gt 0.0337
_refine_ls_shift/su_max 0.000
_refine_ls_shift/su_mean 0.000
_refine_ls_structure_factor_coef Fsqd
_refine_ls_weighting_details 'calc w=1/[\s^2^(Fo^2^)+(0.0369P)^2^+1.3349P] where P=(Fo^2^+2Fc^2^)/3'
_refine_ls_weighting_scheme calc
_refine_ls_wR_factor_gt 0.0781
_refine_ls_wR_factor_ref 0.0805
_reflns_number_gt 2845
_reflns_number_total 3038
_reflns_threshold_expression >2sigma(I)
_cod_data_source_file ic902077j_si_002_5.cif
_cod_data_source_block N2-loaded-1
_cod_depositor_comments
;
The following automatic conversions were performed:

'_symmetry_cell_setting' value 'Tetragonal' changed to 'tetragonal'
according to the built-in table from CIF Core dictionary named
'cif_core.dic' version 2.4.1 from 2010-06-29.

Automatic conversion script
Id: cif_fix_values 1646 2011-03-28 12:23:43Z adriana 
;
_cod_database_code 4314703

loop_
_symmetry_equiv_pos_as_xyz
'x, y, z'
'-x, -y, z+1/2'
'-y+1/2, x+1/2, z+1/4'
'y+1/2, -x+1/2, z+3/4'
'-x+1/2, y+1/2, -z+1/4'
'x+1/2, -y+1/2, -z+3/4'
'y, x, -z'
'-y, -x, -z+1/2'

loop_
_atom_site_label
_atom_site_type_symbol
_atom_site_fract_x
_atom_site_fract_y
_atom_site_fract_z
_atom_site_U_iso_or_equiv
_atom_site_adp_type
_atom_site_occupancy
_atom_site_symmetry_multiplicity
_atom_site_calc_flag
_atom_site_refinement_flags
_atom_site_disorder_assembly
_atom_site_disorder_group
Li1 Li 0.1748(3) 0.5961(3) 0.8727(5) 0.0159(11) Uani 1 1 d . . .
Zn1 Zn 0.08284(2) 0.67405(2) 0.08988(3) 0.01150(10) Uani 1 1 d . . .
O1 O 0.00159(12) 0.68139(12) 0.22722(19) 0.0121(4) Uani 1 1 d . . .
O2 O -0.05994(13) 0.60953(13) 0.3698(2) 0.0168(5) Uani 1 1 d . . .
O3 O 0.24973(12) 0.82886(13) 0.4057(2) 0.0167(4) Uani 1 1 d . . .
O4 O 0.31550(14) 0.77076(14) 0.5572(2) 0.0195(5) Uani 1 1 d . . .
O5 O 0.19365(13) 0.51548(13) 0.7404(2) 0.0134(5) Uani 1 1 d . . .
O6 O 0.12315(14) 0.43852(13) 0.6152(2) 0.0185(5) Uani 1 1 d . . .
C1 C 0.00122(18) 0.64451(17) 0.3257(3) 0.0113(6) Uani 1 1 d . . .
C2 C 0.26049(19) 0.77207(19) 0.4820(3) 0.0142(7) Uani 1 1 d . . .
C3 C 0.15628(18) 0.50414(19) 0.6416(3) 0.0132(6) Uani 1 1 d . . .
C4 C 0.07701(19) 0.64153(18) 0.4003(3) 0.0132(6) Uani 1 1 d . . .
C5 C 0.13470(18) 0.70386(18) 0.3980(3) 0.0135(6) Uani 1 1 d . . .
H5 H 0.1301 0.7460 0.3430 0.008(8) Uiso 1 1 calc R . .
C6 C 0.19952(19) 0.7031(2) 0.4782(3) 0.0147(7) Uani 1 1 d . . .
C7 C 0.2071(2) 0.63891(19) 0.5592(3) 0.0150(7) Uani 1 1 d . . .
H7 H 0.2495 0.6390 0.6143 0.013(9) Uiso 1 1 calc R . .
C8 C 0.15079(18) 0.57457(19) 0.5572(3) 0.0129(6) Uani 1 1 d . . .
C9 C 0.08554(19) 0.57686(18) 0.4789(3) 0.0128(6) Uani 1 1 d . . .
H9 H 0.0473 0.5348 0.4790 0.014(9) Uiso 1 1 calc R . .

loop_
_atom_site_aniso_label
_atom_site_aniso_U_11
_atom_site_aniso_U_22
_atom_site_aniso_U_33
_atom_site_aniso_U_23
_atom_site_aniso_U_13
_atom_site_aniso_U_12
Li1 0.014(2) 0.018(3) 0.016(3) -0.005(2) -0.004(2) 0.000(2)
Zn1 0.01058(18) 0.01191(18) 0.01202(17) 0.00045(14) 0.00009(15) -0.00075(14)
O1 0.0128(10) 0.0120(10) 0.0115(11) -0.0003(9) -0.0001(9) -0.0003(9)
O2 0.0122(11) 0.0201(11) 0.0180(13) 0.0034(9) -0.0019(9) -0.0040(9)
O3 0.0146(10) 0.0159(11) 0.0197(12) 0.0025(10) -0.0021(10) -0.0054(9)
O4 0.0176(12) 0.0193(12) 0.0218(13) 0.0020(9) -0.0058(10) -0.0060(10)
O5 0.0162(11) 0.0146(11) 0.0095(11) 0.0013(9) 0.0005(9) 0.0015(8)
O6 0.0208(12) 0.0138(11) 0.0210(14) 0.0026(9) -0.0027(10) -0.0038(9)
C1 0.0129(15) 0.0084(14) 0.0125(17) -0.0021(12) -0.0016(13) 0.0000(11)
C2 0.0142(15) 0.0137(15) 0.0148(17) -0.0020(13) 0.0015(13) -0.0017(13)
C3 0.0133(15) 0.0148(15) 0.0116(17) 0.0027(13) 0.0022(12) 0.0019(12)
C4 0.0140(14) 0.0153(14) 0.0103(15) 0.0011(12) -0.0018(13) -0.0003(12)
C5 0.0143(15) 0.0123(14) 0.0139(17) 0.0030(13) -0.0004(13) 0.0001(11)
C6 0.0141(15) 0.0144(15) 0.0156(18) -0.0019(13) 0.0007(13) -0.0017(12)
C7 0.0158(16) 0.0167(16) 0.0126(17) 0.0024(12) -0.0029(12) -0.0008(12)
C8 0.0142(15) 0.0134(15) 0.0110(15) 0.0017(12) -0.0006(11) 0.0017(12)
C9 0.0142(14) 0.0107(14) 0.0134(16) -0.0001(12) -0.0007(13) -0.0018(13)

loop_
_atom_type_symbol
_atom_type_description
_atom_type_scat_dispersion_real
_atom_type_scat_dispersion_imag
_atom_type_scat_source
C C 0.0033 0.0016 'International Tables Vol C Tables 4.2.6.8 and 6.1.1.4'
H H 0.0000 0.0000 'International Tables Vol C Tables 4.2.6.8 and 6.1.1.4'
N N 0.0061 0.0033 'International Tables Vol C Tables 4.2.6.8 and 6.1.1.4'
O O 0.0106 0.0060 'International Tables Vol C Tables 4.2.6.8 and 6.1.1.4'
Zn Zn 0.2839 1.4301 'International Tables Vol C Tables 4.2.6.8 and 6.1.1.4'
Li Li -0.0003 0.0001 'International Tables Vol C Tables 4.2.6.8 and 6.1.1.4'

loop_
_geom_angle_atom_site_label_1
_geom_angle_atom_site_label_2
_geom_angle_atom_site_label_3
_geom_angle
_geom_angle_site_symmetry_1
_geom_angle_site_symmetry_3
_geom_angle_publ_flag
O4 Li1 O6 107.5(3) 8_666 3 ?
O4 Li1 O1 110.2(3) 8_666 4_455 ?
O6 Li1 O1 105.4(3) 3 4_455 ?
O4 Li1 O5 138.2(3) 8_666 . ?
O6 Li1 O5 105.5(2) 3 . ?
O1 Li1 O5 84.6(2) 4_455 . ?
O4 Li1 Zn1 145.2(3) 8_666 4_455 ?
O6 Li1 Zn1 102.7(2) 3 4_455 ?
O1 Li1 Zn1 43.74(12) 4_455 4_455 ?
O5 Li1 Zn1 42.15(11) . 4_455 ?
O4 Li1 Zn1 65.53(17) 8_666 1_556 ?
O6 Li1 Zn1 58.38(15) 3 1_556 ?
O1 Li1 Zn1 83.69(19) 4_455 1_556 ?
O5 Li1 Zn1 156.3(2) . 1_556 ?
Zn1 Li1 Zn1 119.88(18) 4_455 1_556 ?
O3 Zn1 O2 116.89(10) 8_665 4_454 ?
O3 Zn1 O5 121.45(9) 8_665 3_554 ?
O2 Zn1 O5 115.72(9) 4_454 3_554 ?
O3 Zn1 O1 115.71(9) 8_665 . ?
O2 Zn1 O1 94.07(9) 4_454 . ?
O5 Zn1 O1 83.82(9) 3_554 . ?
O3 Zn1 Li1 138.13(12) 8_665 3_554 ?
O2 Zn1 Li1 101.82(12) 4_454 3_554 ?
O5 Zn1 Li1 42.89(13) 3_554 3_554 ?
O1 Zn1 Li1 42.24(12) . 3_554 ?
O3 Zn1 Li1 85.59(11) 8_665 1_554 ?
O2 Zn1 Li1 68.82(12) 4_454 1_554 ?
O5 Zn1 Li1 90.73(11) 3_554 1_554 ?
O1 Zn1 Li1 157.65(11) . 1_554 ?
Li1 Zn1 Li1 125.05(18) 3_554 1_554 ?
C1 O1 Li1 119.4(2) . 3_554 ?
C1 O1 Zn1 129.9(2) . . ?
Li1 O1 Zn1 94.01(17) 3_554 . ?
C1 O2 Zn1 142.9(2) . 3 ?
C2 O3 Zn1 116.3(2) . 8_665 ?
C2 O4 Li1 147.4(3) . 8_666 ?
C3 O5 Zn1 107.24(19) . 4_455 ?
C3 O5 Li1 131.6(3) . . ?
Zn1 O5 Li1 94.96(18) 4_455 . ?
C3 O6 Li1 158.9(3) . 4_454 ?
O2 C1 O1 124.7(3) . . ?
O2 C1 C4 115.0(3) . . ?
O1 C1 C4 120.3(3) . . ?
O4 C2 O3 125.1(3) . . ?
O4 C2 C6 119.2(3) . . ?
O3 C2 C6 115.7(3) . . ?
O6 C3 O5 122.8(3) . . ?
O6 C3 C8 119.2(3) . . ?
O5 C3 C8 118.0(3) . . ?
C9 C4 C5 120.2(3) . . ?
C9 C4 C1 117.8(3) . . ?
C5 C4 C1 121.8(3) . . ?
C4 C5 C6 119.9(3) . . ?
C4 C5 H5 120.1 . . ?
C6 C5 H5 120.1 . . ?
C5 C6 C7 119.9(3) . . ?
C5 C6 C2 121.0(3) . . ?
C7 C6 C2 119.0(3) . . ?
C6 C7 C8 119.7(3) . . ?
C6 C7 H7 120.1 . . ?
C8 C7 H7 120.1 . . ?
C9 C8 C7 119.8(3) . . ?
C9 C8 C3 118.2(3) . . ?
C7 C8 C3 121.9(3) . . ?
C8 C9 C4 120.4(3) . . ?
C8 C9 H9 119.8 . . ?
C4 C9 H9 119.8 . . ?

loop_
_geom_bond_atom_site_label_1
_geom_bond_atom_site_label_2
_geom_bond_distance
_geom_bond_site_symmetry_2
_geom_bond_publ_flag
Li1 O4 1.872(5) 8_666 ?
Li1 O6 1.907(6) 3 ?
Li1 O1 1.987(6) 4_455 ?
Li1 O5 2.015(6) . ?
Li1 Zn1 2.949(5) 4_455 ?
Li1 Zn1 3.144(5) 1_556 ?
Zn1 O3 1.908(2) 8_665 ?
Zn1 O2 1.946(2) 4_454 ?
Zn1 O5 1.987(2) 3_554 ?
Zn1 O1 2.044(2) . ?
Zn1 Li1 2.949(5) 3_554 ?
Zn1 Li1 3.144(5) 1_554 ?
O1 C1 1.264(4) . ?
O1 Li1 1.987(6) 3_554 ?
O2 C1 1.255(4) . ?
O2 Zn1 1.946(2) 3 ?
O3 C2 1.278(4) . ?
O3 Zn1 1.908(2) 8_665 ?
O4 C2 1.237(4) . ?
O4 Li1 1.872(5) 8_666 ?
O5 C3 1.284(4) . ?
O5 Zn1 1.987(2) 4_455 ?
O6 C3 1.238(4) . ?
O6 Li1 1.907(6) 4_454 ?
C1 C4 1.498(4) . ?
C2 C6 1.505(4) . ?
C3 C8 1.496(4) . ?
C4 C9 1.387(4) . ?
C4 C5 1.389(4) . ?
C5 C6 1.394(4) . ?
C5 H5 0.9300 . ?
C6 C7 1.398(4) . ?
C7 C8 1.399(4) . ?
C7 H7 0.9300 . ?
C8 C9 1.386(4) . ?
C9 H9 0.9300 . ?
